data_2238810
loop_
_publ_author_name
'Thirunavukkarasu, A.'
'Silambarasan, A.'
'Chakkaravarthi, G.'
'Mohankumar, R.'
'Umarani, P. R.'

_publ_section_title
;
 1<i>H</i>-Benzotriazole--4-hydroxybenzoic acid (1/1)
;
_journal_coeditor_code VM2200
_journal_issue 11
_journal_name_full 'Acta Crystallographica Section E'
_journal_page_first o1605
_journal_paper_doi 10.1107/S1600536813026767
_journal_volume 69
_journal_year 2013
_chemical_formula_iupac 'C6 H5 N3, C7 H6 O3'
_chemical_formula_moiety 'C6 H5 N3, C7 H6 O3'
_chemical_formula_sum 'C13 H11 N3 O3'
_chemical_formula_weight 257.25
_chemical_name_systematic
;
1<i>H</i>-Benzotriazole--4-hydroxybenzoic acid (1/1)
;
_space_group_IT_number 33
_symmetry_cell_setting orthorhombic
_symmetry_space_group_name_Hall 'P 2c -2n'
_symmetry_space_group_name_H-M 'P n a 21'
_atom_sites_solution_hydrogens geom
_atom_sites_solution_primary direct
_atom_sites_solution_secondary difmap
_audit_creation_method SHELXL-97
_cell_angle_alpha 90.00
_cell_angle_beta 90.00
_cell_angle_gamma 90.00
_cell_formula_units_Z 4
_cell_length_a 17.3634(13)
_cell_length_b 11.4669(9)
_cell_length_c 6.0818(4)
_cell_measurement_reflns_used 2578
_cell_measurement_temperature 295(2)
_cell_measurement_theta_max 25.2
_cell_measurement_theta_min 2.1
_cell_volume 1210.91(15)
_computing_cell_refinement 'SAINT (Bruker, 2004)'
_computing_data_collection 'APEX2 (Bruker, 2004)'
_computing_data_reduction 'SAINT (Bruker, 2004)'
_computing_molecular_graphics 'PLATON (Spek, 2009)'
_computing_publication_material 'SHELXL97 (Sheldrick, 2008)'
_computing_structure_refinement 'SHELXL97 (Sheldrick, 2008)'
_computing_structure_solution 'SHELXS97 (Sheldrick, 2008)'
_diffrn_ambient_temperature 295(2)
_diffrn_measured_fraction_theta_full 0.996
_diffrn_measured_fraction_theta_max 0.996
_diffrn_measurement_device_type 'Bruker Kappa APEXII CCD'
_diffrn_measurement_method '\w and \f scan'
_diffrn_radiation_monochromator graphite
_diffrn_radiation_source 'fine-focus sealed tube'
_diffrn_radiation_type MoK\a
_diffrn_radiation_wavelength 0.71073
_diffrn_reflns_av_R_equivalents 0.0334
_diffrn_reflns_av_sigmaI/netI 0.0317
_diffrn_reflns_limit_h_max 22
_diffrn_reflns_limit_h_min -20
_diffrn_reflns_limit_k_max 14
_diffrn_reflns_limit_k_min -13
_diffrn_reflns_limit_l_max 4
_diffrn_reflns_limit_l_min -7
_diffrn_reflns_number 6611
_diffrn_reflns_theta_full 26.83
_diffrn_reflns_theta_max 26.83
_diffrn_reflns_theta_min 2.13
_diffrn_standards_interval_time 0
_diffrn_standards_number 0
_exptl_absorpt_coefficient_mu 0.103
_exptl_absorpt_correction_T_max 0.9756
_exptl_absorpt_correction_T_min 0.9697
_exptl_absorpt_correction_type multi-scan
_exptl_absorpt_process_details '(SADABS; Sheldrick, 1996)'
_exptl_crystal_colour colourless
_exptl_crystal_density_diffrn 1.411
_exptl_crystal_density_method 'not measured'
_exptl_crystal_description block
_exptl_crystal_F_000 536
_exptl_crystal_size_max 0.30
_exptl_crystal_size_mid 0.26
_exptl_crystal_size_min 0.24
_refine_diff_density_max 0.147
_refine_diff_density_min -0.112
_refine_ls_extinction_coef 0.025(2)
_refine_ls_extinction_expression Fc^*^=kFc[1+0.001xFc^2^\l^3^/sin(2\q)]^-1/4^
_refine_ls_extinction_method 'SHELXL97 (Sheldrick, 2008)'
_refine_ls_goodness_of_fit_ref 1.042
_refine_ls_hydrogen_treatment constr
_refine_ls_matrix_type full
_refine_ls_number_parameters 174
_refine_ls_number_reflns 2195
_refine_ls_number_restraints 1
_refine_ls_restrained_S_all 1.042
_refine_ls_R_factor_all 0.0374
_refine_ls_R_factor_gt 0.0307
_refine_ls_shift/su_max 0.000
_refine_ls_shift/su_mean 0.000
_refine_ls_structure_factor_coef Fsqd
_refine_ls_weighting_details 'calc w=1/[\s^2^(Fo^2^)+(0.0362P)^2^+0.0577P] where P=(Fo^2^+2Fc^2^)/3'
_refine_ls_weighting_scheme calc
_refine_ls_wR_factor_gt 0.0700
_refine_ls_wR_factor_ref 0.0740
_reflns_number_gt 1925
_reflns_number_total 2195
_reflns_threshold_expression I>2sigma(I)
_cod_data_source_file vm2200.cif
_cod_data_source_block I
_cod_database_code 2238810

loop_
_symmetry_equiv_pos_as_xyz
'x, y, z'
'-x, -y, z+1/2'
'-x+1/2, y+1/2, z+1/2'
'x+1/2, -y+1/2, z'

loop_
_atom_site_type_symbol
_atom_site_label
_atom_site_fract_x
_atom_site_fract_y
_atom_site_fract_z
_atom_site_U_iso_or_equiv
_atom_site_adp_type
_atom_site_calc_flag
_atom_site_refinement_flags
_atom_site_occupancy
_atom_site_symmetry_multiplicity
C C7 0.37669(8) 0.74471(13) 0.7594(3) 0.0363(4) Uani d . 1 1
C C4 0.32444(9) 0.79794(14) 0.5984(3) 0.0353(4) Uani d . 1 1
C C3 0.30244(10) 0.73727(15) 0.4112(3) 0.0457(4) Uani d . 1 1
H H3 0.3204 0.6617 0.3895 0.055 Uiso calc R 1 1
C C2 0.25482(10) 0.78675(16) 0.2581(3) 0.0492(5) Uani d . 1 1
H H2 0.2416 0.7452 0.1323 0.059 Uiso calc R 1 1
C C1 0.22618(9) 0.89793(15) 0.2887(3) 0.0385(4) Uani d . 1 1
C C6 0.24605(9) 0.95891(15) 0.4762(3) 0.0417(4) Uani d . 1 1
H H6 0.2261 1.0331 0.4997 0.050 Uiso calc R 1 1
C C5 0.29535(10) 0.91033(14) 0.6286(3) 0.0419(4) Uani d . 1 1
H H5 0.3093 0.9528 0.7527 0.050 Uiso calc R 1 1
N N2 -0.00946(8) 0.88952(13) 0.2498(3) 0.0477(4) Uani d . 1 1
C C9 0.03383(9) 0.72630(14) 0.3824(3) 0.0345(4) Uani d . 1 1
C C8 0.05616(10) 0.81341(14) 0.5280(3) 0.0366(4) Uani d . 1 1
C C13 0.09730(10) 0.78968(17) 0.7199(3) 0.0485(5) Uani d . 1 1
H H13 0.1117 0.8480 0.8178 0.058 Uiso calc R 1 1
C C12 0.11490(10) 0.67520(17) 0.7544(4) 0.0539(5) Uani d . 1 1
H H12 0.1419 0.6551 0.8809 0.065 Uiso calc R 1 1
C C11 0.09398(12) 0.58653(16) 0.6071(3) 0.0521(5) Uani d . 1 1
H H11 0.1083 0.5101 0.6375 0.062 Uiso calc R 1 1
C C10 0.05347(10) 0.60939(14) 0.4216(3) 0.0459(4) Uani d . 1 1
H H10 0.0393 0.5504 0.3248 0.055 Uiso calc R 1 1
N N3 -0.00650(8) 0.77773(12) 0.2146(2) 0.0418(3) Uani d . 1 1
N N1 0.02792(8) 0.91193(12) 0.4377(3) 0.0456(4) Uani d . 1 1
H H1 0.0332 0.9803 0.4935 0.055 Uiso calc R 1 1
O O1 0.38942(6) 0.63969(10) 0.7712(2) 0.0472(3) Uani d . 1 1
O O2 0.40973(7) 0.81933(10) 0.8925(2) 0.0504(3) Uani d . 1 1
H H2A 0.4380 0.7843 0.9779 0.076 Uiso calc R 1 1
O O3 0.17907(8) 0.94246(11) 0.13231(19) 0.0531(4) Uani d . 1 1
H H3A 0.1627 1.0060 0.1729 0.080 Uiso calc R 1 1

loop_
_atom_site_aniso_label
_atom_site_aniso_U_11
_atom_site_aniso_U_22
_atom_site_aniso_U_33
_atom_site_aniso_U_12
_atom_site_aniso_U_13
_atom_site_aniso_U_23
C7 0.0366(8) 0.0325(9) 0.0398(9) -0.0021(6) 0.0031(7) -0.0020(9)
C4 0.0346(8) 0.0338(8) 0.0376(9) -0.0022(6) 0.0022(7) -0.0032(7)
C3 0.0509(10) 0.0377(9) 0.0485(11) 0.0083(7) -0.0051(9) -0.0119(10)
C2 0.0575(10) 0.0467(10) 0.0434(11) 0.0084(8) -0.0093(10) -0.0186(9)
C1 0.0391(8) 0.0405(9) 0.0359(9) 0.0005(7) -0.0001(7) -0.0029(8)
C6 0.0480(9) 0.0303(8) 0.0468(10) 0.0029(7) -0.0041(8) -0.0082(7)
C5 0.0463(9) 0.0375(9) 0.0418(10) -0.0014(7) -0.0062(8) -0.0101(8)
N2 0.0591(9) 0.0351(8) 0.0488(9) -0.0029(6) -0.0070(8) 0.0017(7)
C9 0.0379(8) 0.0318(8) 0.0336(9) -0.0030(6) -0.0001(7) -0.0033(7)
C8 0.0397(9) 0.0324(9) 0.0376(9) -0.0030(7) 0.0033(7) -0.0053(7)
C13 0.0527(10) 0.0538(12) 0.0391(10) -0.0031(8) -0.0053(8) -0.0128(10)
C12 0.0563(11) 0.0610(12) 0.0445(11) 0.0052(9) -0.0124(10) 0.0009(11)
C11 0.0582(11) 0.0405(11) 0.0574(12) 0.0063(8) -0.0091(10) 0.0023(10)
C10 0.0524(10) 0.0326(9) 0.0528(12) -0.0006(7) -0.0056(10) -0.0074(9)
N3 0.0519(8) 0.0330(8) 0.0406(8) -0.0022(6) -0.0058(7) -0.0004(7)
N1 0.0587(9) 0.0295(7) 0.0486(9) -0.0043(6) -0.0009(8) -0.0086(7)
O1 0.0533(7) 0.0323(7) 0.0560(8) 0.0004(5) -0.0065(6) -0.0008(7)
O2 0.0630(7) 0.0339(7) 0.0542(8) 0.0015(5) -0.0221(7) -0.0036(6)
O3 0.0654(8) 0.0509(8) 0.0430(7) 0.0145(6) -0.0147(6) -0.0089(6)

loop_
_atom_type_symbol
_atom_type_description
_atom_type_scat_dispersion_real
_atom_type_scat_dispersion_imag
_atom_type_scat_source
C C 0.0033 0.0016 'International Tables Vol C Tables 4.2.6.8 and 6.1.1.4'
H H 0.0000 0.0000 'International Tables Vol C Tables 4.2.6.8 and 6.1.1.4'
N N 0.0061 0.0033 'International Tables Vol C Tables 4.2.6.8 and 6.1.1.4'
O O 0.0106 0.0060 'International Tables Vol C Tables 4.2.6.8 and 6.1.1.4'

loop_
_geom_angle_atom_site_label_1
_geom_angle_atom_site_label_2
_geom_angle_atom_site_label_3
_geom_angle
O1 C7 O2 121.74(15)
O1 C7 C4 123.97(15)
O2 C7 C4 114.28(13)
C3 C4 C5 118.12(15)
C3 C4 C7 120.59(15)
C5 C4 C7 121.30(15)
C2 C3 C4 121.11(16)
C2 C3 H3 119.4
C4 C3 H3 119.4
C3 C2 C1 120.55(16)
C3 C2 H2 119.7
C1 C2 H2 119.7
O3 C1 C2 118.07(15)
O3 C1 C6 122.67(15)
C2 C1 C6 119.26(16)
C5 C6 C1 120.36(15)
C5 C6 H6 119.8
C1 C6 H6 119.8
C6 C5 C4 120.56(15)
C6 C5 H5 119.7
C4 C5 H5 119.7
N3 N2 N1 108.09(14)
N3 C9 C8 107.91(14)
N3 C9 C10 131.39(15)
C8 C9 C10 120.69(16)
N1 C8 C9 103.95(15)
N1 C8 C13 133.65(17)
C9 C8 C13 122.39(16)
C12 C13 C8 115.53(17)
C12 C13 H13 122.2
C8 C13 H13 122.2
C13 C12 C11 122.75(19)
C13 C12 H12 118.6
C11 C12 H12 118.6
C10 C11 C12 121.73(17)
C10 C11 H11 119.1
C12 C11 H11 119.1
C11 C10 C9 116.89(16)
C11 C10 H10 121.6
C9 C10 H10 121.6
N2 N3 C9 108.75(14)
N2 N1 C8 111.29(14)
N2 N1 H1 124.4
C8 N1 H1 124.4
C7 O2 H2A 109.5
C1 O3 H3A 109.5

loop_
_geom_bond_atom_site_label_1
_geom_bond_atom_site_label_2
_geom_bond_distance
C7 O1 1.2265(18)
C7 O2 1.3102(19)
C7 C4 1.468(2)
C4 C3 1.388(2)
C4 C5 1.396(2)
C3 C2 1.369(2)
C3 H3 0.9300
C2 C1 1.381(2)
C2 H2 0.9300
C1 O3 1.3545(19)
C1 C6 1.381(2)
C6 C5 1.380(2)
C6 H6 0.9300
C5 H5 0.9300
N2 N3 1.3008(19)
N2 N1 1.339(2)
C9 N3 1.371(2)
C9 C8 1.390(2)
C9 C10 1.404(2)
C8 N1 1.348(2)
C8 C13 1.395(3)
C13 C12 1.364(3)
C13 H13 0.9300
C12 C11 1.403(3)
C12 H12 0.9300
C11 C10 1.355(3)
C11 H11 0.9300
C10 H10 0.9300
N1 H1 0.8600
O2 H2A 0.8200
O3 H3A 0.8200

loop_
_geom_hbond_atom_site_label_D
_geom_hbond_atom_site_label_H
_geom_hbond_atom_site_label_A
_geom_hbond_site_symmetry_A
_geom_hbond_distance_DH
_geom_hbond_distance_HA
_geom_hbond_distance_DA
_geom_hbond_angle_DHA
_geom_hbond_publ_flag
N1 H1 N2 2_575 0.86 2.20 2.982(2) 152 y
O2 H2A N3 4_566 0.82 1.87 2.6817(19) 169 y
O3 H3A O1 3_554 0.82 1.88 2.6912(17) 171 y
C13 H13 O3 1_556 0.93 2.49 3.373(2) 159 y

loop_
_geom_torsion_atom_site_label_1
_geom_torsion_atom_site_label_2
_geom_torsion_atom_site_label_3
_geom_torsion_atom_site_label_4
_geom_torsion
O1 C7 C4 C3 -18.0(2)
O2 C7 C4 C3 161.82(15)
O1 C7 C4 C5 161.86(16)
O2 C7 C4 C5 -18.3(2)
C5 C4 C3 C2 1.3(3)
C7 C4 C3 C2 -178.86(17)
C4 C3 C2 C1 -1.3(3)
C3 C2 C1 O3 -179.75(16)
C3 C2 C1 C6 -0.1(3)
O3 C1 C6 C5 -178.87(16)
C2 C1 C6 C5 1.5(3)
C1 C6 C5 C4 -1.5(3)
C3 C4 C5 C6 0.1(2)
C7 C4 C5 C6 -179.74(16)
N3 C9 C8 N1 -0.18(17)
C10 C9 C8 N1 179.72(16)
N3 C9 C8 C13 178.84(16)
C10 C9 C8 C13 -1.3(3)
N1 C8 C13 C12 179.32(19)
C9 C8 C13 C12 0.6(3)
C8 C13 C12 C11 0.6(3)
C13 C12 C11 C10 -1.2(3)
C12 C11 C10 C9 0.5(3)
N3 C9 C10 C11 -179.47(17)
C8 C9 C10 C11 0.6(2)
N1 N2 N3 C9 -0.20(18)
C8 C9 N3 N2 0.25(18)
C10 C9 N3 N2 -179.65(18)
N3 N2 N1 C8 0.09(19)
C9 C8 N1 N2 0.06(18)
C13 C8 N1 N2 -178.79(18)
